data_7038715
loop_
_publ_author_name
'Mitzenheim, Cath\'erine'
'Braun, Thomas'
'Laubenstein, Reik'
'Braun, Beatrice'
'Herrmann, Roy'

_publ_section_title
;
 Hydrodealkoxylation reactions of silyl ligands at platinum: reactivity of
 SiH3 and SiH2Me complexes.
;
_journal_issue 15
_journal_name_full 'Dalton transactions (Cambridge, England : 2003)'
_journal_page_first 6394
_journal_page_last 6404
_journal_paper_doi 10.1039/c5dt04923g
_journal_volume 45
_journal_year 2016
_chemical_formula_moiety 'C26 H48 I2 P2 Pt, C6 H6'
_chemical_formula_sum 'C32 H54 I2 P2 Pt'
_chemical_formula_weight 949.58
_chemical_name_systematic
; 
 ? 
;
_space_group_IT_number 14
_symmetry_cell_setting monoclinic
_symmetry_Int_Tables_number 14
_symmetry_space_group_name_Hall '-P 2ybc'
_symmetry_space_group_name_H-M 'P 1 21/c 1'
_atom_sites_solution_hydrogens geom
_atom_sites_solution_primary direct
_atom_sites_solution_secondary difmap
_audit_creation_method SHELXL-97
_audit_update_record
;
2015-11-26 deposited with the CCDC.
2016-02-22 downloaded from the CCDC.
;
_cell_angle_alpha 90.00
_cell_angle_beta 101.390(12)
_cell_angle_gamma 90.00
_cell_formula_units_Z 4
_cell_length_a 12.1585(17)
_cell_length_b 18.428(3)
_cell_length_c 15.976(3)
_cell_measurement_reflns_used 3710
_cell_measurement_temperature 100(2)
_cell_measurement_theta_max 28.40
_cell_measurement_theta_min 2.61
_cell_volume 3509.0(10)
_computing_cell_refinement 'STOE X-AREA'
_computing_data_collection 'STOE X-AREA'
_computing_data_reduction 'STOE X-RED'
_computing_structure_refinement 'SHELXL-97 (Sheldrick, 1997)'
_computing_structure_solution 'SIR 97'
_diffrn_ambient_temperature 100(2)
_diffrn_detector 'image plate (34 cm diameter)'
_diffrn_detector_area_resol_mean 6.67
_diffrn_detector_type STOE
_diffrn_measured_fraction_theta_full 0.998
_diffrn_measured_fraction_theta_max 0.998
_diffrn_measurement_details ' 540 frames, detector distance = 110 mm'
_diffrn_measurement_device '2-circle goniometer'
_diffrn_measurement_device_type 'STOE IPDS 2T'
_diffrn_measurement_method 'rotation method'
_diffrn_radiation_collimation '0.5 mm diameter, monocapillary'
_diffrn_radiation_monochromator 'plane graphite'
_diffrn_radiation_polarisn_norm 0
_diffrn_radiation_type 'Mo K\a'
_diffrn_radiation_wavelength 0.71073
_diffrn_reflns_av_R_equivalents 0.0531
_diffrn_reflns_av_unetI/netI 0.0392
_diffrn_reflns_limit_h_max 16
_diffrn_reflns_limit_h_min -16
_diffrn_reflns_limit_k_max 24
_diffrn_reflns_limit_k_min -24
_diffrn_reflns_limit_l_max 21
_diffrn_reflns_limit_l_min -21
_diffrn_reflns_number 88723
_diffrn_reflns_theta_full 28.00
_diffrn_reflns_theta_max 28.00
_diffrn_reflns_theta_min 3.22
_diffrn_source 'sealed X-ray tube, 12 x 0.4 mm long-fine focus'
_diffrn_source_current 30
_diffrn_source_power 1.20
_diffrn_source_voltage 40
_exptl_absorpt_coefficient_mu 5.868
_exptl_absorpt_correction_T_max 0.4306
_exptl_absorpt_correction_T_min 0.2101
_exptl_absorpt_correction_type numerical
_exptl_absorpt_process_details 'STOE X-RED'
_exptl_crystal_colour colorless
_exptl_crystal_density_diffrn 1.797
_exptl_crystal_density_method 'not measured'
_exptl_crystal_description block
_exptl_crystal_F_000 1840
_exptl_crystal_size_max 0.26
_exptl_crystal_size_mid 0.25
_exptl_crystal_size_min 0.17
_refine_diff_density_max 1.440
_refine_diff_density_min -2.227
_refine_diff_density_rms 0.186
_refine_ls_extinction_method none
_refine_ls_goodness_of_fit_ref 0.906
_refine_ls_hydrogen_treatment constr
_refine_ls_matrix_type full
_refine_ls_number_parameters 334
_refine_ls_number_reflns 8448
_refine_ls_number_restraints 0
_refine_ls_restrained_S_all 0.906
_refine_ls_R_factor_all 0.0359
_refine_ls_R_factor_gt 0.0265
_refine_ls_shift/su_max 0.002
_refine_ls_shift/su_mean 0.000
_refine_ls_structure_factor_coef Fsqd
_refine_ls_weighting_details 'calc w=1/[\s^2^(Fo^2^)+(0.0534P)^2^+0.0000P] where P=(Fo^2^+2Fc^2^)/3'
_refine_ls_weighting_scheme calc
_refine_ls_wR_factor_gt 0.0731
_refine_ls_wR_factor_ref 0.0747
_reflns_number_gt 6821
_reflns_number_total 8448
_reflns_threshold_expression >2sigma(I)
_cod_data_source_file c5dt04923g1.cif
_cod_data_source_block PtI2(dcpe)_complex_11
_cod_depositor_comments 'Adding full bibliography for 7038713--7038715.cif.'
_cod_original_cell_volume 3509.1(9)
_cod_original_sg_symbol_H-M 'P 21/c'
_cod_database_code 7038715

loop_
_symmetry_equiv_pos_as_xyz
x,y,z
-x,1/2+y,1/2-z
-x,-y,-z
x,1/2-y,1/2+z

loop_
_atom_site_label
_atom_site_type_symbol
_atom_site_fract_x
_atom_site_fract_y
_atom_site_fract_z
_atom_site_U_iso_or_equiv
_atom_site_adp_type
_atom_site_occupancy
_atom_site_symmetry_multiplicity
_atom_site_calc_flag
_atom_site_refinement_flags
C1 C 0.3182(3) 0.6608(2) 0.9155(3) 0.0132(8) Uani 1 1 d .
H1A H 0.2948 0.6638 0.9700 0.016 Uiso 1 1 calc R
H1B H 0.3024 0.6121 0.8934 0.016 Uiso 1 1 calc R
C2 C 0.4444(3) 0.6744(2) 0.9293(3) 0.0132(8) Uani 1 1 d .
H2A H 0.4838 0.6295 0.9471 0.016 Uiso 1 1 calc R
H2B H 0.4655 0.7095 0.9749 0.016 Uiso 1 1 calc R
C3 C 0.1904(3) 0.7944(2) 0.9108(3) 0.0140(8) Uani 1 1 d .
H3 H 0.1657 0.7683 0.9573 0.017 Uiso 1 1 calc R
C4 C 0.2885(4) 0.8437(3) 0.9517(3) 0.0187(9) Uani 1 1 d .
H4A H 0.3491 0.8141 0.9825 0.022 Uiso 1 1 calc R
H4B H 0.3163 0.8695 0.9071 0.022 Uiso 1 1 calc R
C5 C 0.2526(4) 0.8983(3) 1.0127(3) 0.0236(10) Uani 1 1 d .
H5A H 0.2336 0.8728 1.0610 0.028 Uiso 1 1 calc R
H5B H 0.3147 0.9307 1.0342 0.028 Uiso 1 1 calc R
C6 C 0.1518(4) 0.9428(3) 0.9688(3) 0.0234(10) Uani 1 1 d .
H6A H 0.1730 0.9726 0.9245 0.028 Uiso 1 1 calc R
H6B H 0.1281 0.9749 1.0101 0.028 Uiso 1 1 calc R
C7 C 0.0549(4) 0.8932(3) 0.9297(4) 0.0262(11) Uani 1 1 d .
H7A H -0.0077 0.9223 0.9008 0.031 Uiso 1 1 calc R
H7B H 0.0303 0.8659 0.9746 0.031 Uiso 1 1 calc R
C8 C 0.0913(4) 0.8408(3) 0.8661(3) 0.0191(9) Uani 1 1 d .
H8A H 0.1131 0.8681 0.8200 0.023 Uiso 1 1 calc R
H8B H 0.0289 0.8096 0.8418 0.023 Uiso 1 1 calc R
C9 C 0.1097(3) 0.6766(2) 0.7927(3) 0.0145(8) Uani 1 1 d .
H9 H 0.0599 0.7115 0.7576 0.017 Uiso 1 1 calc R
C10 C 0.0443(4) 0.6452(3) 0.8577(3) 0.0209(9) Uani 1 1 d .
H10A H 0.0912 0.6109 0.8947 0.025 Uiso 1 1 calc R
H10B H 0.0242 0.6839 0.8929 0.025 Uiso 1 1 calc R
C11 C -0.0622(4) 0.6069(3) 0.8108(3) 0.0251(10) Uani 1 1 d .
H11A H -0.1004 0.5851 0.8524 0.030 Uiso 1 1 calc R
H11B H -0.1123 0.6425 0.7787 0.030 Uiso 1 1 calc R
C12 C -0.0367(4) 0.5490(3) 0.7507(3) 0.0270(11) Uani 1 1 d .
H12A H 0.0071 0.5108 0.7833 0.032 Uiso 1 1 calc R
H12B H -0.1063 0.5279 0.7204 0.032 Uiso 1 1 calc R
C13 C 0.0277(4) 0.5801(3) 0.6871(3) 0.0260(11) Uani 1 1 d .
H13A H -0.0189 0.6150 0.6509 0.031 Uiso 1 1 calc R
H13B H 0.0464 0.5415 0.6511 0.031 Uiso 1 1 calc R
C14 C 0.1350(4) 0.6171(3) 0.7330(3) 0.0205(9) Uani 1 1 d .
H14A H 0.1738 0.6379 0.6912 0.025 Uiso 1 1 calc R
H14B H 0.1841 0.5812 0.7656 0.025 Uiso 1 1 calc R
C15 C 0.6163(3) 0.7608(3) 0.8740(3) 0.0144(8) Uani 1 1 d .
H15 H 0.6484 0.7747 0.8247 0.017 Uiso 1 1 calc R
C16 C 0.7065(4) 0.7173(3) 0.9344(3) 0.0195(9) Uani 1 1 d .
H16A H 0.6768 0.7015 0.9835 0.023 Uiso 1 1 calc R
H16B H 0.7258 0.6745 0.9051 0.023 Uiso 1 1 calc R
C17 C 0.8114(4) 0.7626(3) 0.9645(3) 0.0226(9) Uani 1 1 d .
H17A H 0.8453 0.7744 0.9161 0.027 Uiso 1 1 calc R
H17B H 0.8653 0.7347 1.0048 0.027 Uiso 1 1 calc R
C18 C 0.7833(4) 0.8330(3) 1.0074(3) 0.0235(10) Uani 1 1 d .
H18A H 0.7560 0.8213 1.0588 0.028 Uiso 1 1 calc R
H18B H 0.8507 0.8620 1.0235 0.028 Uiso 1 1 calc R
C19 C 0.6944(4) 0.8764(3) 0.9471(3) 0.0220(10) Uani 1 1 d .
H19A H 0.6752 0.9193 0.9763 0.026 Uiso 1 1 calc R
H19B H 0.7245 0.8922 0.8982 0.026 Uiso 1 1 calc R
C20 C 0.5892(4) 0.8311(2) 0.9167(3) 0.0157(8) Uani 1 1 d .
H20A H 0.5356 0.8591 0.8764 0.019 Uiso 1 1 calc R
H20B H 0.5551 0.8195 0.9650 0.019 Uiso 1 1 calc R
C21 C 0.5371(4) 0.6264(2) 0.7840(3) 0.0158(8) Uani 1 1 d .
H21 H 0.5803 0.5976 0.8307 0.019 Uiso 1 1 calc R
C22 C 0.4367(4) 0.5801(3) 0.7427(3) 0.0211(10) Uani 1 1 d .
H22A H 0.3920 0.5686 0.7850 0.025 Uiso 1 1 calc R
H22B H 0.3900 0.6076 0.6973 0.025 Uiso 1 1 calc R
C23 C 0.4746(4) 0.5100(3) 0.7063(4) 0.0317(12) Uani 1 1 d .
H23A H 0.5127 0.4797 0.7527 0.038 Uiso 1 1 calc R
H23B H 0.4092 0.4837 0.6767 0.038 Uiso 1 1 calc R
C24 C 0.5528(4) 0.5243(3) 0.6448(4) 0.0298(12) Uani 1 1 d .
H24A H 0.5786 0.4785 0.6257 0.036 Uiso 1 1 calc R
H24B H 0.5127 0.5502 0.5952 0.036 Uiso 1 1 calc R
C25 C 0.6523(4) 0.5687(3) 0.6881(3) 0.0242(10) Uani 1 1 d .
H25A H 0.7008 0.5784 0.6480 0.029 Uiso 1 1 calc R
H25B H 0.6951 0.5413 0.7355 0.029 Uiso 1 1 calc R
C26 C 0.6140(4) 0.6402(3) 0.7209(3) 0.0207(9) Uani 1 1 d .
H26A H 0.5743 0.6686 0.6732 0.025 Uiso 1 1 calc R
H26B H 0.6789 0.6678 0.7487 0.025 Uiso 1 1 calc R
C100 C 0.3055(5) 0.4937(3) 1.0054(4) 0.0375(14) Uani 1 1 d .
H100 H 0.3573 0.5216 1.0426 0.045 Uiso 1 1 calc R
C101 C 0.1978(5) 0.4855(3) 1.0203(4) 0.0353(13) Uani 1 1 d .
H101 H 0.1764 0.5083 1.0665 0.042 Uiso 1 1 calc R
C102 C 0.1219(5) 0.4425(3) 0.9648(4) 0.0343(13) Uani 1 1 d .
H102 H 0.0497 0.4358 0.9746 0.041 Uiso 1 1 calc R
C103 C 0.1529(5) 0.4099(3) 0.8958(4) 0.0344(13) Uani 1 1 d .
H103 H 0.1022 0.3810 0.8591 0.041 Uiso 1 1 calc R
C104 C 0.2609(5) 0.4205(4) 0.8813(4) 0.0412(15) Uani 1 1 d .
H104 H 0.2820 0.3999 0.8338 0.049 Uiso 1 1 calc R
C105 C 0.3360(5) 0.4615(3) 0.9372(4) 0.0354(13) Uani 1 1 d .
H105 H 0.4088 0.4673 0.9282 0.042 Uiso 1 1 calc R
I1 I 0.47791(3) 0.822184(19) 0.65805(2) 0.02413(8) Uani 1 1 d .
I2 I 0.16771(3) 0.82137(2) 0.64429(2) 0.02800(8) Uani 1 1 d .
P1 P 0.23633(9) 0.72590(6) 0.84121(7) 0.0115(2) Uani 1 1 d .
P2 P 0.48870(8) 0.70827(6) 0.83285(7) 0.01104(19) Uani 1 1 d .
Pt1 Pt 0.343737(13) 0.766336(9) 0.751643(10) 0.01100(5) Uani 1 1 d .

loop_
_atom_site_aniso_label
_atom_site_aniso_U_11
_atom_site_aniso_U_22
_atom_site_aniso_U_33
_atom_site_aniso_U_23
_atom_site_aniso_U_13
_atom_site_aniso_U_12
C1 0.0141(19) 0.013(2) 0.0124(18) 0.0028(15) 0.0012(15) -0.0011(16)
C2 0.0129(19) 0.013(2) 0.0128(19) 0.0026(15) 0.0009(15) 0.0017(15)
C3 0.0165(19) 0.0112(19) 0.0144(19) 0.0020(16) 0.0034(15) 0.0012(16)
C4 0.015(2) 0.021(2) 0.019(2) -0.0030(18) 0.0012(16) -0.0013(17)
C5 0.026(2) 0.023(3) 0.021(2) -0.0071(19) 0.0013(19) -0.003(2)
C6 0.028(2) 0.017(2) 0.026(2) -0.0049(19) 0.008(2) 0.0031(19)
C7 0.019(2) 0.025(3) 0.035(3) -0.007(2) 0.007(2) 0.005(2)
C8 0.016(2) 0.017(2) 0.023(2) -0.0026(18) 0.0012(17) 0.0029(17)
C9 0.0111(18) 0.017(2) 0.0143(19) 0.0014(16) 0.0003(15) 0.0006(16)
C10 0.019(2) 0.023(2) 0.021(2) -0.0008(19) 0.0055(17) -0.0062(19)
C11 0.017(2) 0.035(3) 0.024(2) -0.002(2) 0.0046(18) -0.009(2)
C12 0.016(2) 0.028(3) 0.034(3) -0.006(2) -0.0017(19) -0.004(2)
C13 0.019(2) 0.032(3) 0.024(2) -0.010(2) -0.0007(18) -0.002(2)
C14 0.015(2) 0.025(2) 0.022(2) -0.0030(19) 0.0030(17) -0.0018(17)
C15 0.0099(17) 0.018(2) 0.0148(19) 0.0029(17) 0.0018(15) -0.0007(16)
C16 0.0129(19) 0.020(2) 0.023(2) 0.0027(18) -0.0018(17) 0.0025(17)
C17 0.015(2) 0.023(2) 0.027(2) 0.000(2) -0.0026(18) -0.0010(19)
C18 0.019(2) 0.025(3) 0.023(2) -0.0075(19) -0.0032(18) -0.0033(19)
C19 0.018(2) 0.018(2) 0.028(2) -0.0057(19) 0.0000(18) -0.0047(18)
C20 0.0147(19) 0.014(2) 0.018(2) -0.0007(16) 0.0009(16) 0.0014(16)
C21 0.0136(19) 0.015(2) 0.018(2) -0.0035(16) 0.0009(16) 0.0030(16)
C22 0.016(2) 0.021(2) 0.027(2) -0.0109(19) 0.0043(18) -0.0041(18)
C23 0.024(2) 0.021(3) 0.051(4) -0.017(2) 0.009(2) -0.004(2)
C24 0.026(2) 0.025(3) 0.039(3) -0.017(2) 0.008(2) 0.003(2)
C25 0.017(2) 0.023(3) 0.034(3) -0.009(2) 0.0081(19) 0.0054(19)
C26 0.017(2) 0.021(2) 0.026(2) -0.0100(19) 0.0078(18) -0.0003(18)
C100 0.038(3) 0.020(3) 0.050(4) 0.012(3) -0.004(3) -0.003(2)
C101 0.048(3) 0.020(3) 0.038(3) 0.009(2) 0.009(3) 0.007(2)
C102 0.029(3) 0.029(3) 0.044(3) 0.010(3) 0.006(2) 0.006(2)
C103 0.029(3) 0.030(3) 0.042(3) 0.006(2) 0.002(2) 0.008(2)
C104 0.040(3) 0.041(4) 0.044(3) 0.012(3) 0.013(3) 0.019(3)
C105 0.026(3) 0.027(3) 0.054(4) 0.019(3) 0.009(3) 0.006(2)
I1 0.02493(15) 0.03024(18) 0.01834(15) 0.00453(12) 0.00695(12) -0.00214(13)
I2 0.02234(15) 0.0382(2) 0.02242(16) 0.01227(14) 0.00196(12) 0.01005(13)
P1 0.0104(4) 0.0123(5) 0.0116(5) 0.0021(4) 0.0020(4) 0.0001(4)
P2 0.0093(4) 0.0113(5) 0.0117(5) 0.0012(4) 0.0001(4) 0.0005(4)
Pt1 0.01102(7) 0.01255(8) 0.00905(7) 0.00245(6) 0.00104(5) 0.00088(6)

loop_
_atom_type_symbol
_atom_type_description
_atom_type_scat_dispersion_real
_atom_type_scat_dispersion_imag
_atom_type_scat_source
C C 0.0033 0.0016 'International Tables Vol C Tables 4.2.6.8 and 6.1.1.4'
H H 0.0000 0.0000 'International Tables Vol C Tables 4.2.6.8 and 6.1.1.4'
I I -0.4742 1.8119 'International Tables Vol C Tables 4.2.6.8 and 6.1.1.4'
P P 0.1023 0.0942 'International Tables Vol C Tables 4.2.6.8 and 6.1.1.4'
Pt Pt -1.7033 8.3905 'International Tables Vol C Tables 4.2.6.8 and 6.1.1.4'

loop_
_exptl_crystal_face_index_h
_exptl_crystal_face_index_k
_exptl_crystal_face_index_l
_exptl_crystal_face_perp_dist
6 1 3 0.1180
-6 -3 -2 0.1410
0 -5 3 0.1560
0 5 -3 0.1050
0 -1 -1 0.0650
0 5 6 0.1110
-5 -4 5 0.1980
4 3 -5 0.2050

loop_
_geom_angle_atom_site_label_1
_geom_angle_atom_site_label_2
_geom_angle_atom_site_label_3
_geom_angle
C2 C1 P1 112.8(3)
C2 C1 H1A 109.0
P1 C1 H1A 109.0
C2 C1 H1B 109.0
P1 C1 H1B 109.0
H1A C1 H1B 107.8
C1 C2 P2 112.8(3)
C1 C2 H2A 109.0
P2 C2 H2A 109.0
C1 C2 H2B 109.0
P2 C2 H2B 109.0
H2A C2 H2B 107.8
C8 C3 C4 109.8(4)
C8 C3 P1 113.9(3)
C4 C3 P1 111.0(3)
C8 C3 H3 107.2
C4 C3 H3 107.2
P1 C3 H3 107.2
C5 C4 C3 111.5(4)
C5 C4 H4A 109.3
C3 C4 H4A 109.3
C5 C4 H4B 109.3
C3 C4 H4B 109.3
H4A C4 H4B 108.0
C6 C5 C4 111.5(4)
C6 C5 H5A 109.3
C4 C5 H5A 109.3
C6 C5 H5B 109.3
C4 C5 H5B 109.3
H5A C5 H5B 108.0
C5 C6 C7 110.6(4)
C5 C6 H6A 109.5
C7 C6 H6A 109.5
C5 C6 H6B 109.5
C7 C6 H6B 109.5
H6A C6 H6B 108.1
C6 C7 C8 110.5(4)
C6 C7 H7A 109.6
C8 C7 H7A 109.6
C6 C7 H7B 109.6
C8 C7 H7B 109.6
H7A C7 H7B 108.1
C7 C8 C3 110.3(4)
C7 C8 H8A 109.6
C3 C8 H8A 109.6
C7 C8 H8B 109.6
C3 C8 H8B 109.6
H8A C8 H8B 108.1
C14 C9 C10 110.3(4)
C14 C9 P1 111.5(3)
C10 C9 P1 114.0(3)
C14 C9 H9 106.9
C10 C9 H9 106.9
P1 C9 H9 106.9
C11 C10 C9 110.0(4)
C11 C10 H10A 109.7
C9 C10 H10A 109.7
C11 C10 H10B 109.7
C9 C10 H10B 109.7
H10A C10 H10B 108.2
C12 C11 C10 112.1(4)
C12 C11 H11A 109.2
C10 C11 H11A 109.2
C12 C11 H11B 109.2
C10 C11 H11B 109.2
H11A C11 H11B 107.9
C13 C12 C11 111.0(4)
C13 C12 H12A 109.4
C11 C12 H12A 109.4
C13 C12 H12B 109.4
C11 C12 H12B 109.4
H12A C12 H12B 108.0
C12 C13 C14 110.7(4)
C12 C13 H13A 109.5
C14 C13 H13A 109.5
C12 C13 H13B 109.5
C14 C13 H13B 109.5
H13A C13 H13B 108.1
C13 C14 C9 111.2(4)
C13 C14 H14A 109.4
C9 C14 H14A 109.4
C13 C14 H14B 109.4
C9 C14 H14B 109.4
H14A C14 H14B 108.0
C20 C15 C16 110.6(4)
C20 C15 P2 111.4(3)
C16 C15 P2 113.4(3)
C20 C15 H15 107.0
C16 C15 H15 107.0
P2 C15 H15 107.0
C17 C16 C15 111.3(4)
C17 C16 H16A 109.4
C15 C16 H16A 109.4
C17 C16 H16B 109.4
C15 C16 H16B 109.4
H16A C16 H16B 108.0
C16 C17 C18 111.0(4)
C16 C17 H17A 109.4
C18 C17 H17A 109.4
C16 C17 H17B 109.4
C18 C17 H17B 109.4
H17A C17 H17B 108.0
C19 C18 C17 110.8(4)
C19 C18 H18A 109.5
C17 C18 H18A 109.5
C19 C18 H18B 109.5
C17 C18 H18B 109.5
H18A C18 H18B 108.1
C20 C19 C18 111.0(4)
C20 C19 H19A 109.4
C18 C19 H19A 109.4
C20 C19 H19B 109.4
C18 C19 H19B 109.4
H19A C19 H19B 108.0
C19 C20 C15 111.4(4)
C19 C20 H20A 109.3
C15 C20 H20A 109.3
C19 C20 H20B 109.3
C15 C20 H20B 109.3
H20A C20 H20B 108.0
C26 C21 C22 110.5(4)
C26 C21 P2 115.5(3)
C22 C21 P2 110.1(3)
C26 C21 H21 106.8
C22 C21 H21 106.8
P2 C21 H21 106.8
C23 C22 C21 111.2(4)
C23 C22 H22A 109.4
C21 C22 H22A 109.4
C23 C22 H22B 109.4
C21 C22 H22B 109.4
H22A C22 H22B 108.0
C24 C23 C22 112.0(5)
C24 C23 H23A 109.2
C22 C23 H23A 109.2
C24 C23 H23B 109.2
C22 C23 H23B 109.2
H23A C23 H23B 107.9
C25 C24 C23 110.2(4)
C25 C24 H24A 109.6
C23 C24 H24A 109.6
C25 C24 H24B 109.6
C23 C24 H24B 109.6
H24A C24 H24B 108.1
C24 C25 C26 110.7(4)
C24 C25 H25A 109.5
C26 C25 H25A 109.5
C24 C25 H25B 109.5
C26 C25 H25B 109.5
H25A C25 H25B 108.1
C25 C26 C21 110.6(4)
C25 C26 H26A 109.5
C21 C26 H26A 109.5
C25 C26 H26B 109.5
C21 C26 H26B 109.5
H26A C26 H26B 108.1
C105 C100 C101 120.6(6)
C105 C100 H100 119.7
C101 C100 H100 119.7
C100 C101 C102 118.9(6)
C100 C101 H101 120.6
C102 C101 H101 120.6
C103 C102 C101 120.5(6)
C103 C102 H102 119.7
C101 C102 H102 119.7
C102 C103 C104 119.4(6)
C102 C103 H103 120.3
C104 C103 H103 120.3
C105 C104 C103 119.9(6)
C105 C104 H104 120.1
C103 C104 H104 120.1
C100 C105 C104 120.7(6)
C100 C105 H105 119.6
C104 C105 H105 119.6
C9 P1 C1 104.7(2)
C9 P1 C3 105.5(2)
C1 P1 C3 104.4(2)
C9 P1 Pt1 116.31(14)
C1 P1 Pt1 108.60(14)
C3 P1 Pt1 116.20(14)
C15 P2 C2 104.21(19)
C15 P2 C21 105.3(2)
C2 P2 C21 104.3(2)
C15 P2 Pt1 117.85(15)
C2 P2 Pt1 108.66(14)
C21 P2 Pt1 115.14(14)
P2 Pt1 P1 87.85(4)
P2 Pt1 I1 90.62(3)
P1 Pt1 I1 174.65(3)
P2 Pt1 I2 173.36(3)
P1 Pt1 I2 92.42(3)
I1 Pt1 I2 89.694(16)

loop_
_geom_bond_atom_site_label_1
_geom_bond_atom_site_label_2
_geom_bond_distance
C1 C2 1.527(6)
C1 P1 1.836(4)
C1 H1A 0.9700
C1 H1B 0.9700
C2 P2 1.838(4)
C2 H2A 0.9700
C2 H2B 0.9700
C3 C8 1.534(6)
C3 C4 1.539(6)
C3 P1 1.840(4)
C3 H3 0.9800
C4 C5 1.524(6)
C4 H4A 0.9700
C4 H4B 0.9700
C5 C6 1.525(7)
C5 H5A 0.9700
C5 H5B 0.9700
C6 C7 1.524(7)
C6 H6A 0.9700
C6 H6B 0.9700
C7 C8 1.530(7)
C7 H7A 0.9700
C7 H7B 0.9700
C8 H8A 0.9700
C8 H8B 0.9700
C9 C14 1.525(6)
C9 C10 1.539(6)
C9 P1 1.824(4)
C9 H9 0.9800
C10 C11 1.534(6)
C10 H10A 0.9700
C10 H10B 0.9700
C11 C12 1.508(7)
C11 H11A 0.9700
C11 H11B 0.9700
C12 C13 1.512(7)
C12 H12A 0.9700
C12 H12B 0.9700
C13 C14 1.525(6)
C13 H13A 0.9700
C13 H13B 0.9700
C14 H14A 0.9700
C14 H14B 0.9700
C15 C20 1.530(6)
C15 C16 1.536(6)
C15 P2 1.836(4)
C15 H15 0.9800
C16 C17 1.521(6)
C16 H16A 0.9700
C16 H16B 0.9700
C17 C18 1.536(7)
C17 H17A 0.9700
C17 H17B 0.9700
C18 C19 1.525(7)
C18 H18A 0.9700
C18 H18B 0.9700
C19 C20 1.525(6)
C19 H19A 0.9700
C19 H19B 0.9700
C20 H20A 0.9700
C20 H20B 0.9700
C21 C26 1.525(6)
C21 C22 1.528(6)
C21 P2 1.847(4)
C21 H21 0.9800
C22 C23 1.527(7)
C22 H22A 0.9700
C22 H22B 0.9700
C23 C24 1.518(8)
C23 H23A 0.9700
C23 H23B 0.9700
C24 C25 1.511(7)
C24 H24A 0.9700
C24 H24B 0.9700
C25 C26 1.526(6)
C25 H25A 0.9700
C25 H25B 0.9700
C26 H26A 0.9700
C26 H26B 0.9700
C100 C105 1.356(9)
C100 C101 1.384(9)
C100 H100 0.9300
C101 C102 1.394(9)
C101 H101 0.9300
C102 C103 1.371(9)
C102 H102 0.9300
C103 C104 1.392(8)
C103 H103 0.9300
C104 C105 1.372(10)
C104 H104 0.9300
C105 H105 0.9300
I1 Pt1 2.6306(5)
I2 Pt1 2.6647(5)
P1 Pt1 2.2463(11)
P2 Pt1 2.2431(11)

loop_
_geom_torsion_atom_site_label_1
_geom_torsion_atom_site_label_2
_geom_torsion_atom_site_label_3
_geom_torsion_atom_site_label_4
_geom_torsion
P1 C1 C2 P2 -34.3(4)
C8 C3 C4 C5 55.7(5)
P1 C3 C4 C5 -177.3(3)
C3 C4 C5 C6 -55.0(5)
C4 C5 C6 C7 55.6(5)
C5 C6 C7 C8 -57.7(6)
C6 C7 C8 C3 59.2(5)
C4 C3 C8 C7 -57.7(5)
P1 C3 C8 C7 177.0(3)
C14 C9 C10 C11 -55.5(5)
P1 C9 C10 C11 178.2(3)
C9 C10 C11 C12 55.7(6)
C10 C11 C12 C13 -56.3(6)
C11 C12 C13 C14 56.3(6)
C12 C13 C14 C9 -57.3(6)
C10 C9 C14 C13 57.0(5)
P1 C9 C14 C13 -175.4(3)
C20 C15 C16 C17 -55.6(5)
P2 C15 C16 C17 178.4(3)
C15 C16 C17 C18 56.2(5)
C16 C17 C18 C19 -56.4(5)
C17 C18 C19 C20 56.2(5)
C18 C19 C20 C15 -56.3(5)
C16 C15 C20 C19 55.6(5)
P2 C15 C20 C19 -177.3(3)
C26 C21 C22 C23 54.5(6)
P2 C21 C22 C23 -176.8(4)
C21 C22 C23 C24 -54.5(6)
C22 C23 C24 C25 55.9(6)
C23 C24 C25 C26 -57.9(6)
C24 C25 C26 C21 58.9(6)
C22 C21 C26 C25 -56.8(5)
P2 C21 C26 C25 177.5(3)
C105 C100 C101 C102 1.2(8)
C100 C101 C102 C103 -1.1(8)
C101 C102 C103 C104 -0.4(9)
C102 C103 C104 C105 1.9(9)
C101 C100 C105 C104 0.3(9)
C103 C104 C105 C100 -1.9(9)
C14 C9 P1 C1 -69.9(3)
C10 C9 P1 C1 55.7(4)
C14 C9 P1 C3 -179.7(3)
C10 C9 P1 C3 -54.1(4)
C14 C9 P1 Pt1 49.9(3)
C10 C9 P1 Pt1 175.5(3)
C2 C1 P1 C9 151.6(3)
C2 C1 P1 C3 -97.8(3)
C2 C1 P1 Pt1 26.8(3)
C8 C3 P1 C9 -51.6(4)
C4 C3 P1 C9 -176.2(3)
C8 C3 P1 C1 -161.6(3)
C4 C3 P1 C1 73.7(3)
C8 C3 P1 Pt1 78.8(3)
C4 C3 P1 Pt1 -45.8(3)
C20 C15 P2 C2 -70.6(3)
C16 C15 P2 C2 55.0(4)
C20 C15 P2 C21 179.9(3)
C16 C15 P2 C21 -54.5(4)
C20 C15 P2 Pt1 49.9(3)
C16 C15 P2 Pt1 175.4(3)
C1 C2 P2 C15 153.0(3)
C1 C2 P2 C21 -96.7(3)
C1 C2 P2 Pt1 26.6(3)
C26 C21 P2 C15 -50.8(4)
C22 C21 P2 C15 -176.8(3)
C26 C21 P2 C2 -160.2(3)
C22 C21 P2 C2 73.8(4)
C26 C21 P2 Pt1 80.8(3)
C22 C21 P2 Pt1 -45.2(4)
C15 P2 Pt1 P1 -126.10(16)
C2 P2 Pt1 P1 -7.97(15)
C21 P2 Pt1 P1 108.55(16)
C15 P2 Pt1 I1 48.77(16)
C2 P2 Pt1 I1 166.90(15)
C21 P2 Pt1 I1 -76.57(16)
C9 P1 Pt1 P2 -125.94(16)
C1 P1 Pt1 P2 -8.21(15)
C3 P1 Pt1 P2 108.99(16)
C9 P1 Pt1 I2 47.43(16)
C1 P1 Pt1 I2 165.15(15)
C3 P1 Pt1 I2 -77.65(15)
